data_1548597
loop_
_publ_author_name
'Auerhammer, Dominic'
'Arrowsmith, Merle'
'Dewhurst, Rian D.'
'Kupfer, Thomas'
'B\"ohnke, Julian'
'Braunschweig, Holger'

_publ_section_title
;
 Closely related yet different: a borylene and its dimer are
 non-interconvertible but connected through reactivity.
;
_journal_issue 8
_journal_name_full 'Chemical science'
_journal_page_first 2252
_journal_page_last 2260
_journal_paper_doi 10.1039/c7sc04789d
_journal_volume 9
_journal_year 2018
_chemical_formula_moiety 'C42 H70 B2 N4 S3, 2 (C4 H8 O)'
_chemical_formula_sum 'C50 H78 B2 N4 O2 S3'
_chemical_formula_weight 884.96
_chemical_properties_physical Air-sensitive,Moisture-sensitive
_space_group_crystal_system monoclinic
_space_group_IT_number 15
_space_group_name_Hall '-C 2yc'
_space_group_name_H-M_alt 'C 1 2/c 1'
_symmetry_space_group_name_Hall '-C 2yc'
_symmetry_space_group_name_H-M 'C 1 2/c 1'
_atom_sites_solution_hydrogens geom
_audit_creation_method SHELXL-2014/7
_audit_update_record
;
2017-10-27 deposited with the CCDC.
2018-01-04 downloaded from the CCDC.
;
_cell_angle_alpha 90
_cell_angle_beta 102.905(4)
_cell_angle_gamma 90
_cell_formula_units_Z 4
_cell_length_a 15.945(3)
_cell_length_b 17.530(4)
_cell_length_c 17.924(3)
_cell_measurement_reflns_used 1197
_cell_measurement_temperature 100(2)
_cell_measurement_theta_max 21.61
_cell_measurement_theta_min 2.26
_cell_volume 4883.5(17)
_computing_cell_refinement 'Saint+ ver. 7.68A (Bruker AXS)'
_computing_data_collection 'APEX2 ver. 2014.9 (Bruker AXS)'
_computing_data_reduction 'Saint+ ver. 7.68A (Bruker AXS)'
_computing_molecular_graphics 'ShelXLe (Huebschle et all, 2011)'
_computing_publication_material 'SHELXL-2014/6 (Sheldrick, 2014) '
_computing_structure_refinement 'SHELXL-2014/7 (Sheldrick, 2014)'
_computing_structure_solution 'SHELXT 2014/4 (Sheldrick, 2014)'
_diffrn_ambient_temperature 103(2)
_diffrn_detector_area_resol_mean 3888
_diffrn_measured_fraction_theta_full 1.000
_diffrn_measured_fraction_theta_max 1.000
_diffrn_measurement_device_type 'Bruker Apex II'
_diffrn_measurement_method '\f and \w scans'
_diffrn_radiation_type MoK\a
_diffrn_radiation_wavelength 0.71073
_diffrn_reflns_av_R_equivalents 0.1820
_diffrn_reflns_av_unetI/netI 0.2089
_diffrn_reflns_Laue_measured_fraction_full 1.000
_diffrn_reflns_Laue_measured_fraction_max 1.000
_diffrn_reflns_limit_h_max 19
_diffrn_reflns_limit_h_min -18
_diffrn_reflns_limit_k_max 21
_diffrn_reflns_limit_k_min -21
_diffrn_reflns_limit_l_max 14
_diffrn_reflns_limit_l_min -22
_diffrn_reflns_number 18447
_diffrn_reflns_point_group_measured_fraction_full 1.000
_diffrn_reflns_point_group_measured_fraction_max 1.000
_diffrn_reflns_theta_full 26.000
_diffrn_reflns_theta_max 26.370
_diffrn_reflns_theta_min 1.751
_diffrn_source 'rotating-anode X-ray tube or sealed X-ray tube'
_exptl_absorpt_coefficient_mu 0.195
_exptl_absorpt_correction_T_max 0.7454
_exptl_absorpt_correction_T_min 0.3498
_exptl_absorpt_correction_type multi-scan
_exptl_absorpt_process_details 'Sadabs 2014/4 (Bruker 2014)'
_exptl_crystal_colour yellow
_exptl_crystal_density_diffrn 1.204
_exptl_crystal_description needle
_exptl_crystal_F_000 1920
_exptl_crystal_size_max 0.205
_exptl_crystal_size_mid 0.047
_exptl_crystal_size_min 0.030
_refine_diff_density_max 0.406
_refine_diff_density_min -0.451
_refine_diff_density_rms 0.082
_refine_ls_extinction_method none
_refine_ls_goodness_of_fit_ref 0.985
_refine_ls_hydrogen_treatment constr
_refine_ls_matrix_type full
_refine_ls_number_parameters 284
_refine_ls_number_reflns 4997
_refine_ls_number_restraints 0
_refine_ls_restrained_S_all 0.985
_refine_ls_R_factor_all 0.1619
_refine_ls_R_factor_gt 0.0738
_refine_ls_shift/su_max 0.000
_refine_ls_shift/su_mean 0.000
_refine_ls_structure_factor_coef Fsqd
_refine_ls_weighting_details 'w=1/[\s^2^(Fo^2^)+(0.0225P)^2^] where P=(Fo^2^+2Fc^2^)/3'
_refine_ls_weighting_scheme calc
_refine_ls_wR_factor_gt 0.1255
_refine_ls_wR_factor_ref 0.1523
_reflns_Friedel_coverage 0.000
_reflns_number_gt 2699
_reflns_number_total 4997
_reflns_threshold_expression 'I > 2\s(I)'
_cod_data_source_file c7sc04789d2.cif
_cod_data_source_block final_a_CCDC1
_cod_depositor_comments 'Adding full bibliography for 1548594--1548603.cif.'
_cod_original_cell_volume 4883.6(16)
_cod_database_code 1548597
_shelx_shelxl_version_number 2014/7
_shelx_space_group_comment
;
The symmetry employed for this shelxl refinement is uniquely defined
by the following loop, which should always be used as a source of
symmetry information in preference to the above space-group names.
They are only intended as comments.
;
_shelx_estimated_absorpt_t_min 0.961
_shelx_estimated_absorpt_t_max 0.994
_exptl_absorpt_special_details
;The crystal was immersed in a film of perfluoropolyether oil, 
mounted on a a glass fiber and transferred to stream of cold nitrogen.
;

loop_
_space_group_symop_operation_xyz
'x, y, z'
'-x, y, -z+1/2'
'x+1/2, y+1/2, z'
'-x+1/2, y+1/2, -z+1/2'
'-x, -y, -z'
'x, -y, z-1/2'
'-x+1/2, -y+1/2, -z'
'x+1/2, -y+1/2, z-1/2'

loop_
_atom_site_label
_atom_site_type_symbol
_atom_site_fract_x
_atom_site_fract_y
_atom_site_fract_z
_atom_site_U_iso_or_equiv
_atom_site_adp_type
_atom_site_occupancy
_atom_site_site_symmetry_order
_atom_site_calc_flag
_atom_site_refinement_flags_posn
_atom_site_refinement_flags_adp
_atom_site_refinement_flags_occupancy
S1 S 0.44543(6) 0.62739(5) 0.27215(6) 0.0167(3) Uani 1 1 d . . .
B1 B 0.4036(3) 0.5293(2) 0.2308(2) 0.0122(10) Uani 1 1 d . . .
N1 N 0.26250(18) 0.46008(15) 0.24306(16) 0.0102(7) Uani 1 1 d . . .
O1 O 0.40432(18) 0.17944(15) 0.56789(16) 0.0300(7) Uani 1 1 d . . .
C1 C 0.3343(2) 0.49432(19) 0.2754(2) 0.0096(8) Uani 1 1 d . . .
C2 C 0.2139(2) 0.4230(2) 0.2992(2) 0.0140(9) Uani 1 1 d . . .
S2 S 0.5000 0.45878(7) 0.2500 0.0127(3) Uani 1 2 d S T P
N2 N 0.3531(2) 0.54991(17) 0.0754(2) 0.0202(8) Uani 1 1 d . . .
C3 C 0.1937(2) 0.3398(2) 0.2778(2) 0.0198(10) Uani 1 1 d . . .
H3A H 0.1651 0.3164 0.3151 0.030 Uiso 1 1 calc R U .
H3B H 0.2473 0.3125 0.2779 0.030 Uiso 1 1 calc R U .
H3C H 0.1558 0.3371 0.2267 0.030 Uiso 1 1 calc R U .
C4 C 0.1292(2) 0.4634(2) 0.2984(2) 0.0171(9) Uani 1 1 d . . .
H4A H 0.0997 0.4377 0.3338 0.026 Uiso 1 1 calc R U .
H4B H 0.0928 0.4620 0.2466 0.026 Uiso 1 1 calc R U .
H4C H 0.1407 0.5166 0.3144 0.026 Uiso 1 1 calc R U .
C5 C 0.2809(2) 0.4311(2) 0.3739(2) 0.0151(9) Uani 1 1 d . . .
H5A H 0.3124 0.3825 0.3870 0.018 Uiso 1 1 calc R U .
H5B H 0.2529 0.4449 0.4161 0.018 Uiso 1 1 calc R U .
C7 C 0.3130(2) 0.5731(2) 0.3841(2) 0.0195(9) Uani 1 1 d . . .
H7A H 0.3110 0.5727 0.4384 0.029 Uiso 1 1 calc R U .
H7B H 0.2556 0.5842 0.3530 0.029 Uiso 1 1 calc R U .
H7C H 0.3534 0.6124 0.3754 0.029 Uiso 1 1 calc R U .
C6 C 0.3430(2) 0.4945(2) 0.3616(2) 0.0130(8) Uani 1 1 d . . .
C8 C 0.4327(2) 0.4800(2) 0.4102(2) 0.0185(9) Uani 1 1 d . . .
H8A H 0.4312 0.4820 0.4645 0.028 Uiso 1 1 calc R U .
H8B H 0.4723 0.5190 0.3992 0.028 Uiso 1 1 calc R U .
H8C H 0.4525 0.4295 0.3981 0.028 Uiso 1 1 calc R U .
C9 C 0.2241(2) 0.4561(2) 0.1615(2) 0.0125(8) Uani 1 1 d . . .
C10 C 0.1686(2) 0.5146(2) 0.1275(2) 0.0130(9) Uani 1 1 d . . .
C11 C 0.1524(2) 0.5876(2) 0.1689(2) 0.0160(9) Uani 1 1 d . . .
H11 H 0.1783 0.5811 0.2247 0.019 Uiso 1 1 calc R U .
C12 C 0.1965(2) 0.6554(2) 0.1393(2) 0.0241(10) Uani 1 1 d . . .
H12A H 0.1826 0.7025 0.1634 0.036 Uiso 1 1 calc R U .
H12B H 0.1762 0.6594 0.0836 0.036 Uiso 1 1 calc R U .
H12C H 0.2590 0.6477 0.1519 0.036 Uiso 1 1 calc R U .
C13 C 0.0568(2) 0.6046(2) 0.1591(2) 0.0250(10) Uani 1 1 d . . .
H13A H 0.0493 0.6465 0.1932 0.038 Uiso 1 1 calc R U .
H13B H 0.0272 0.5591 0.1719 0.038 Uiso 1 1 calc R U .
H13C H 0.0323 0.6192 0.1059 0.038 Uiso 1 1 calc R U .
C14 C 0.1298(2) 0.5077(2) 0.0506(2) 0.0179(9) Uani 1 1 d . . .
H14 H 0.0921 0.5469 0.0264 0.022 Uiso 1 1 calc R U .
C15 C 0.1445(2) 0.4453(2) 0.0079(2) 0.0200(10) Uani 1 1 d . . .
H15 H 0.1158 0.4409 -0.0444 0.024 Uiso 1 1 calc R U .
C16 C 0.2010(2) 0.3898(2) 0.0422(2) 0.0179(9) Uani 1 1 d . . .
H16 H 0.2111 0.3473 0.0125 0.021 Uiso 1 1 calc R U .
C17 C 0.2440(2) 0.3936(2) 0.1184(2) 0.0129(9) Uani 1 1 d . . .
C18 C 0.3133(2) 0.33429(19) 0.1484(2) 0.0176(9) Uani 1 1 d . . .
H18 H 0.3390 0.3459 0.2034 0.021 Uiso 1 1 calc R U .
C19 C 0.2798(3) 0.2518(2) 0.1431(2) 0.0229(10) Uani 1 1 d . . .
H19A H 0.3270 0.2171 0.1654 0.034 Uiso 1 1 calc R U .
H19B H 0.2572 0.2384 0.0892 0.034 Uiso 1 1 calc R U .
H19C H 0.2339 0.2472 0.1711 0.034 Uiso 1 1 calc R U .
C20 C 0.3847(2) 0.3393(2) 0.1038(2) 0.0230(10) Uani 1 1 d . . .
H20A H 0.4338 0.3082 0.1293 0.035 Uiso 1 1 calc R U .
H20B H 0.4029 0.3925 0.1019 0.035 Uiso 1 1 calc R U .
H20C H 0.3629 0.3205 0.0516 0.035 Uiso 1 1 calc R U .
C21 C 0.3711(2) 0.53963(19) 0.1410(2) 0.0139(9) Uani 1 1 d . . .
C22 C 0.3828(3) 0.2580(2) 0.5536(2) 0.0321(11) Uani 1 1 d . . .
H22A H 0.3794 0.2847 0.6016 0.038 Uiso 1 1 calc R U .
H22B H 0.3271 0.2635 0.5163 0.038 Uiso 1 1 calc R U .
C23 C 0.4571(3) 0.2895(2) 0.5208(3) 0.0287(11) Uani 1 1 d . . .
H23A H 0.4421 0.2889 0.4642 0.034 Uiso 1 1 calc R U .
H23B H 0.4717 0.3423 0.5386 0.034 Uiso 1 1 calc R U .
C24 C 0.5317(2) 0.2347(2) 0.5523(2) 0.0203(10) Uani 1 1 d . . .
H24A H 0.5519 0.2095 0.5101 0.024 Uiso 1 1 calc R U .
H24B H 0.5806 0.2622 0.5851 0.024 Uiso 1 1 calc R U .
C25 C 0.4947(3) 0.1779(2) 0.5977(3) 0.0288(11) Uani 1 1 d . . .
H25A H 0.5180 0.1264 0.5922 0.035 Uiso 1 1 calc R U .
H25B H 0.5085 0.1919 0.6526 0.035 Uiso 1 1 calc R U .

loop_
_atom_site_aniso_label
_atom_site_aniso_U_11
_atom_site_aniso_U_22
_atom_site_aniso_U_33
_atom_site_aniso_U_23
_atom_site_aniso_U_13
_atom_site_aniso_U_12
S1 0.0124(5) 0.0203(5) 0.0173(6) -0.0022(4) 0.0032(4) 0.0005(4)
B1 0.014(2) 0.013(2) 0.010(3) 0.0027(18) 0.002(2) -0.0025(19)
N1 0.0130(16) 0.0128(16) 0.0039(18) -0.0002(13) 0.0000(14) 0.0001(14)
O1 0.0289(18) 0.0324(18) 0.0302(19) -0.0018(14) 0.0096(15) -0.0088(15)
C1 0.0073(18) 0.0094(18) 0.012(2) 0.0023(15) 0.0012(17) 0.0044(15)
C2 0.011(2) 0.021(2) 0.011(2) 0.0021(17) 0.0049(17) -0.0001(17)
S2 0.0103(7) 0.0164(7) 0.0110(8) 0.000 0.0015(6) 0.000
N2 0.0164(18) 0.028(2) 0.016(2) 0.0044(16) 0.0028(16) -0.0041(15)
C3 0.023(2) 0.021(2) 0.017(2) 0.0007(17) 0.0089(19) -0.0041(19)
C4 0.016(2) 0.022(2) 0.014(2) 0.0041(18) 0.0036(17) -0.0017(18)
C5 0.015(2) 0.020(2) 0.011(2) 0.0000(16) 0.0051(18) 0.0037(17)
C7 0.018(2) 0.024(2) 0.017(2) -0.0054(18) 0.0065(19) -0.0032(18)
C6 0.013(2) 0.020(2) 0.006(2) -0.0042(16) 0.0029(17) -0.0021(17)
C8 0.011(2) 0.034(2) 0.009(2) 0.0054(18) -0.0002(17) 0.0011(18)
C9 0.0117(19) 0.020(2) 0.005(2) -0.0003(16) -0.0005(16) -0.0071(17)
C10 0.0101(19) 0.018(2) 0.009(2) 0.0036(16) -0.0010(17) -0.0025(17)
C11 0.014(2) 0.021(2) 0.012(2) 0.0028(17) -0.0001(18) -0.0014(18)
C12 0.018(2) 0.023(2) 0.032(3) 0.0031(19) 0.007(2) 0.0020(19)
C13 0.018(2) 0.030(2) 0.025(3) 0.0047(19) 0.001(2) 0.0025(19)
C14 0.012(2) 0.023(2) 0.016(3) 0.0045(18) -0.0040(19) -0.0055(18)
C15 0.018(2) 0.034(2) 0.005(2) 0.0024(18) -0.0041(18) -0.0118(19)
C16 0.016(2) 0.023(2) 0.014(3) -0.0079(17) 0.0032(19) -0.0133(18)
C17 0.0089(19) 0.021(2) 0.008(2) -0.0011(16) -0.0002(17) -0.0089(17)
C18 0.018(2) 0.016(2) 0.018(2) -0.0043(17) 0.0021(19) -0.0034(18)
C19 0.025(2) 0.020(2) 0.025(3) -0.0063(19) 0.008(2) -0.0024(19)
C20 0.021(2) 0.028(2) 0.020(3) -0.0048(19) 0.006(2) -0.006(2)
C21 0.0067(18) 0.014(2) 0.021(3) 0.0039(18) 0.0037(18) 0.0017(17)
C22 0.050(3) 0.029(2) 0.022(3) 0.005(2) 0.018(2) 0.015(2)
C23 0.028(2) 0.027(2) 0.033(3) 0.002(2) 0.011(2) 0.002(2)
C24 0.012(2) 0.023(2) 0.026(3) -0.0042(18) 0.0048(19) 0.0024(18)
C25 0.024(2) 0.033(3) 0.026(3) 0.003(2) -0.001(2) 0.006(2)

loop_
_atom_type_symbol
_atom_type_description
_atom_type_scat_dispersion_real
_atom_type_scat_dispersion_imag
_atom_type_scat_source
C C 0.0033 0.0016 'International Tables Vol C Tables 4.2.6.8 and 6.1.1.4'
H H 0.0000 0.0000 'International Tables Vol C Tables 4.2.6.8 and 6.1.1.4'
B B 0.0013 0.0007 'International Tables Vol C Tables 4.2.6.8 and 6.1.1.4'
N N 0.0061 0.0033 'International Tables Vol C Tables 4.2.6.8 and 6.1.1.4'
O O 0.0106 0.0060 'International Tables Vol C Tables 4.2.6.8 and 6.1.1.4'
S S 0.1246 0.1234 'International Tables Vol C Tables 4.2.6.8 and 6.1.1.4'

loop_
_geom_angle_atom_site_label_1
_geom_angle_atom_site_label_2
_geom_angle_atom_site_label_3
_geom_angle
_geom_angle_site_symmetry_1
_geom_angle_site_symmetry_3
B1 S1 S1 95.80(13) . 2_655
C21 B1 C1 116.1(3) . .
C21 B1 S1 107.1(2) . .
C1 B1 S1 111.3(3) . .
C21 B1 S2 108.5(3) . .
C1 B1 S2 105.8(2) . .
S1 B1 S2 107.9(2) . .
C1 N1 C9 126.7(3) . .
C1 N1 C2 114.9(3) . .
C9 N1 C2 118.3(3) . .
C25 O1 C22 105.6(3) . .
N1 C1 C6 108.9(3) . .
N1 C1 B1 125.5(3) . .
C6 C1 B1 125.6(3) . .
C5 C2 C4 114.3(3) . .
C5 C2 C3 112.2(3) . .
C4 C2 C3 107.9(3) . .
C5 C2 N1 100.2(3) . .
C4 C2 N1 111.8(3) . .
C3 C2 N1 110.3(3) . .
B1 S2 B1 101.0(2) 2_655 .
C2 C3 H3A 109.5 . .
C2 C3 H3B 109.5 . .
H3A C3 H3B 109.5 . .
C2 C3 H3C 109.5 . .
H3A C3 H3C 109.5 . .
H3B C3 H3C 109.5 . .
C2 C4 H4A 109.5 . .
C2 C4 H4B 109.5 . .
H4A C4 H4B 109.5 . .
C2 C4 H4C 109.5 . .
H4A C4 H4C 109.5 . .
H4B C4 H4C 109.5 . .
C2 C5 C6 106.9(3) . .
C2 C5 H5A 110.3 . .
C6 C5 H5A 110.3 . .
C2 C5 H5B 110.3 . .
C6 C5 H5B 110.3 . .
H5A C5 H5B 108.6 . .
C6 C7 H7A 109.5 . .
C6 C7 H7B 109.5 . .
H7A C7 H7B 109.5 . .
C6 C7 H7C 109.5 . .
H7A C7 H7C 109.5 . .
H7B C7 H7C 109.5 . .
C1 C6 C8 116.2(3) . .
C1 C6 C5 103.2(3) . .
C8 C6 C5 110.5(3) . .
C1 C6 C7 107.8(3) . .
C8 C6 C7 107.9(3) . .
C5 C6 C7 111.2(3) . .
C6 C8 H8A 109.5 . .
C6 C8 H8B 109.5 . .
H8A C8 H8B 109.5 . .
C6 C8 H8C 109.5 . .
H8A C8 H8C 109.5 . .
H8B C8 H8C 109.5 . .
C10 C9 C17 121.7(3) . .
C10 C9 N1 118.9(3) . .
C17 C9 N1 119.3(3) . .
C14 C10 C9 117.8(3) . .
C14 C10 C11 118.0(3) . .
C9 C10 C11 124.1(3) . .
C13 C11 C10 112.4(3) . .
C13 C11 C12 109.4(3) . .
C10 C11 C12 110.0(3) . .
C13 C11 H11 108.3 . .
C10 C11 H11 108.3 . .
C12 C11 H11 108.3 . .
C11 C12 H12A 109.5 . .
C11 C12 H12B 109.5 . .
H12A C12 H12B 109.5 . .
C11 C12 H12C 109.5 . .
H12A C12 H12C 109.5 . .
H12B C12 H12C 109.5 . .
C11 C13 H13A 109.5 . .
C11 C13 H13B 109.5 . .
H13A C13 H13B 109.5 . .
C11 C13 H13C 109.5 . .
H13A C13 H13C 109.5 . .
H13B C13 H13C 109.5 . .
C15 C14 C10 121.7(4) . .
C15 C14 H14 119.1 . .
C10 C14 H14 119.1 . .
C16 C15 C14 119.2(4) . .
C16 C15 H15 120.4 . .
C14 C15 H15 120.4 . .
C15 C16 C17 122.5(4) . .
C15 C16 H16 118.7 . .
C17 C16 H16 118.7 . .
C16 C17 C9 116.9(3) . .
C16 C17 C18 118.4(3) . .
C9 C17 C18 124.6(3) . .
C17 C18 C20 109.9(3) . .
C17 C18 C19 113.9(3) . .
C20 C18 C19 108.0(3) . .
C17 C18 H18 108.3 . .
C20 C18 H18 108.3 . .
C19 C18 H18 108.3 . .
C18 C19 H19A 109.5 . .
C18 C19 H19B 109.5 . .
H19A C19 H19B 109.5 . .
C18 C19 H19C 109.5 . .
H19A C19 H19C 109.5 . .
H19B C19 H19C 109.5 . .
C18 C20 H20A 109.5 . .
C18 C20 H20B 109.5 . .
H20A C20 H20B 109.5 . .
C18 C20 H20C 109.5 . .
H20A C20 H20C 109.5 . .
H20B C20 H20C 109.5 . .
N2 C21 B1 174.9(4) . .
O1 C22 C23 103.9(3) . .
O1 C22 H22A 111.0 . .
C23 C22 H22A 111.0 . .
O1 C22 H22B 111.0 . .
C23 C22 H22B 111.0 . .
H22A C22 H22B 109.0 . .
C24 C23 C22 103.6(3) . .
C24 C23 H23A 111.0 . .
C22 C23 H23A 111.0 . .
C24 C23 H23B 111.0 . .
C22 C23 H23B 111.0 . .
H23A C23 H23B 109.0 . .
C25 C24 C23 104.4(3) . .
C25 C24 H24A 110.9 . .
C23 C24 H24A 110.9 . .
C25 C24 H24B 110.9 . .
C23 C24 H24B 110.9 . .
H24A C24 H24B 108.9 . .
O1 C25 C24 105.9(3) . .
O1 C25 H25A 110.6 . .
C24 C25 H25A 110.6 . .
O1 C25 H25B 110.6 . .
C24 C25 H25B 110.6 . .
H25A C25 H25B 108.7 . .

loop_
_geom_bond_atom_site_label_1
_geom_bond_atom_site_label_2
_geom_bond_distance
_geom_bond_site_symmetry_2
S1 B1 1.931(4) .
S1 S1 2.0680(19) 2_655
B1 C21 1.587(6) .
B1 C1 1.622(5) .
B1 S2 1.943(4) .
N1 C1 1.308(4) .
N1 C9 1.455(5) .
N1 C2 1.545(4) .
O1 C25 1.421(5) .
O1 C22 1.428(4) .
C1 C6 1.520(5) .
C2 C5 1.521(5) .
C2 C4 1.522(5) .
C2 C3 1.523(5) .
S2 B1 1.943(4) 2_655
N2 C21 1.160(5) .
C3 H3A 0.9800 .
C3 H3B 0.9800 .
C3 H3C 0.9800 .
C4 H4A 0.9800 .
C4 H4B 0.9800 .
C4 H4C 0.9800 .
C5 C6 1.536(5) .
C5 H5A 0.9900 .
C5 H5B 0.9900 .
C7 C6 1.541(5) .
C7 H7A 0.9800 .
C7 H7B 0.9800 .
C7 H7C 0.9800 .
C6 C8 1.522(5) .
C8 H8A 0.9800 .
C8 H8B 0.9800 .
C8 H8C 0.9800 .
C9 C10 1.403(5) .
C9 C17 1.417(5) .
C10 C14 1.385(5) .
C10 C11 1.528(5) .
C11 C13 1.526(5) .
C11 C12 1.535(5) .
C11 H11 1.0000 .
C12 H12A 0.9800 .
C12 H12B 0.9800 .
C12 H12C 0.9800 .
C13 H13A 0.9800 .
C13 H13B 0.9800 .
C13 H13C 0.9800 .
C14 C15 1.385(5) .
C14 H14 0.9500 .
C15 C16 1.374(5) .
C15 H15 0.9500 .
C16 C17 1.387(5) .
C16 H16 0.9500 .
C17 C18 1.524(5) .
C18 C20 1.534(5) .
C18 C19 1.537(5) .
C18 H18 1.0000 .
C19 H19A 0.9800 .
C19 H19B 0.9800 .
C19 H19C 0.9800 .
C20 H20A 0.9800 .
C20 H20B 0.9800 .
C20 H20C 0.9800 .
C22 C23 1.538(6) .
C22 H22A 0.9900 .
C22 H22B 0.9900 .
C23 C24 1.536(5) .
C23 H23A 0.9900 .
C23 H23B 0.9900 .
C24 C25 1.489(5) .
C24 H24A 0.9900 .
C24 H24B 0.9900 .
C25 H25A 0.9900 .
C25 H25B 0.9900 .

loop_
_geom_torsion_atom_site_label_1
_geom_torsion_atom_site_label_2
_geom_torsion_atom_site_label_3
_geom_torsion_atom_site_label_4
_geom_torsion
C9 N1 C1 C6 171.5(3)
C2 N1 C1 C6 -6.4(4)
C9 N1 C1 B1 -9.6(5)
C2 N1 C1 B1 172.5(3)
C21 B1 C1 N1 14.9(5)
S1 B1 C1 N1 137.7(3)
S2 B1 C1 N1 -105.4(3)
C21 B1 C1 C6 -166.4(3)
S1 B1 C1 C6 -43.6(4)
S2 B1 C1 C6 73.3(4)
C1 N1 C2 C5 -9.1(4)
C9 N1 C2 C5 172.8(3)
C1 N1 C2 C4 112.4(3)
C9 N1 C2 C4 -65.8(4)
C1 N1 C2 C3 -127.6(3)
C9 N1 C2 C3 54.3(4)
C4 C2 C5 C6 -99.3(3)
C3 C2 C5 C6 137.5(3)
N1 C2 C5 C6 20.4(3)
N1 C1 C6 C8 140.2(3)
B1 C1 C6 C8 -38.7(5)
N1 C1 C6 C5 19.1(4)
B1 C1 C6 C5 -159.8(3)
N1 C1 C6 C7 -98.7(3)
B1 C1 C6 C7 82.5(4)
C2 C5 C6 C1 -24.6(4)
C2 C5 C6 C8 -149.5(3)
C2 C5 C6 C7 90.7(4)
C1 N1 C9 C10 -87.8(4)
C2 N1 C9 C10 90.1(4)
C1 N1 C9 C17 91.9(4)
C2 N1 C9 C17 -90.2(4)
C17 C9 C10 C14 3.2(5)
N1 C9 C10 C14 -177.1(3)
C17 C9 C10 C11 -173.0(3)
N1 C9 C10 C11 6.7(5)
C14 C10 C11 C13 53.3(5)
C9 C10 C11 C13 -130.6(4)
C14 C10 C11 C12 -68.8(4)
C9 C10 C11 C12 107.3(4)
C9 C10 C14 C15 0.3(5)
C11 C10 C14 C15 176.7(3)
C10 C14 C15 C16 -2.1(6)
C14 C15 C16 C17 0.4(6)
C15 C16 C17 C9 2.9(5)
C15 C16 C17 C18 -172.8(3)
C10 C9 C17 C16 -4.7(5)
N1 C9 C17 C16 175.6(3)
C10 C9 C17 C18 170.6(3)
N1 C9 C17 C18 -9.0(5)
C16 C17 C18 C20 60.1(4)
C9 C17 C18 C20 -115.2(4)
C16 C17 C18 C19 -61.2(4)
C9 C17 C18 C19 123.5(4)
C25 O1 C22 C23 40.0(4)
O1 C22 C23 C24 -24.2(4)
C22 C23 C24 C25 0.8(4)
C22 O1 C25 C24 -40.3(4)
C23 C24 C25 O1 23.2(4)
